data_2215316
loop_
_publ_author_name
'Grapperhaus, Craig A.'
'O'Toole, Martin G.'
'Mashuta, Mark S.'

_publ_section_title
;
 {3,3'-[Ethane-1,2-diylbis(methylimino)]bis(propane-1-thiolato)}nickel(II)
;
_journal_coeditor_code ZL2056
_journal_issue 9
_journal_name_full 'Acta Crystallographica Section E'
_journal_page_first m2281
_journal_page_last m2281
_journal_paper_doi 10.1107/S1600536807037725
_journal_volume 63
_journal_year 2007
_chemical_formula_iupac '[Ni (C10 H22 N2 S2)]'
_chemical_formula_moiety 'C10 H22 N2 Ni S2'
_chemical_formula_sum 'C10 H22 N2 Ni S2'
_chemical_formula_weight 293.13
_chemical_name_common
;
{3,3'-[ethane-1,2-diylbis(methylimino)]dipropane-1-thiolato}nickel(II)
;
_chemical_name_systematic
;
{3,3'-[ethane-1,2-diylbis(methylimino)]dipropane-1-thiolato}nickel(II)
;
_space_group_IT_number 14
_symmetry_cell_setting monoclinic
_symmetry_space_group_name_Hall '-P 2ybc'
_symmetry_space_group_name_H-M 'P 1 21/c 1'
_atom_sites_solution_hydrogens geom
_atom_sites_solution_primary direct
_atom_sites_solution_secondary difmap
_cell_angle_alpha 90.00
_cell_angle_beta 92.931(3)
_cell_angle_gamma 90.00
_cell_formula_units_Z 4
_cell_length_a 8.2290(16)
_cell_length_b 13.304(3)
_cell_length_c 11.691(2)
_cell_measurement_reflns_used 7691
_cell_measurement_temperature 100(2)
_cell_measurement_theta_max 28.06
_cell_measurement_theta_min 2.49
_cell_volume 1278.2(4)
_computing_cell_refinement 'SAINT (Bruker, 2002)'
_computing_data_collection 'SMART (Bruker, 2002)'
_computing_data_reduction SAINT
_computing_molecular_graphics 'SHELXTL (Bruker, 2001)'
_computing_publication_material SHELXTL
_computing_structure_refinement 'SHELXL97 (Sheldrick, 1997)'
_computing_structure_solution 'SHELXS97 (Sheldrick, 1990)'
_diffrn_ambient_temperature 100(2)
_diffrn_measured_fraction_theta_full 0.960
_diffrn_measured_fraction_theta_max 0.960
_diffrn_measurement_device_type 'Bruker SMART APEX CCD'
_diffrn_measurement_method \w
_diffrn_radiation_monochromator graphite
_diffrn_radiation_source 'fine-focus sealed tube'
_diffrn_radiation_type MoK\a
_diffrn_radiation_wavelength 0.71073
_diffrn_reflns_av_R_equivalents 0.0252
_diffrn_reflns_av_sigmaI/netI 0.0214
_diffrn_reflns_limit_h_max 10
_diffrn_reflns_limit_h_min -10
_diffrn_reflns_limit_k_max 17
_diffrn_reflns_limit_k_min -17
_diffrn_reflns_limit_l_max 15
_diffrn_reflns_limit_l_min -15
_diffrn_reflns_number 10969
_diffrn_reflns_theta_full 28.07
_diffrn_reflns_theta_max 28.07
_diffrn_reflns_theta_min 2.32
_diffrn_standards_decay_% <0.1
_diffrn_standards_interval_count 0
_diffrn_standards_interval_time 0
_diffrn_standards_number 0
_exptl_absorpt_coefficient_mu 1.816
_exptl_absorpt_correction_T_max 0.779
_exptl_absorpt_correction_T_min 0.676
_exptl_absorpt_correction_type multi-scan
_exptl_absorpt_process_details '(SADABS; Sheldrick, 2001)'
_exptl_crystal_colour 'dark purple'
_exptl_crystal_density_diffrn 1.523
_exptl_crystal_density_method 'not measured'
_exptl_crystal_description prism
_exptl_crystal_F_000 624
_exptl_crystal_size_max 0.26
_exptl_crystal_size_mid 0.15
_exptl_crystal_size_min 0.13
_refine_diff_density_max 0.383
_refine_diff_density_min -0.315
_refine_ls_extinction_method none
_refine_ls_goodness_of_fit_ref 1.023
_refine_ls_hydrogen_treatment constr
_refine_ls_matrix_type full
_refine_ls_number_parameters 138
_refine_ls_number_reflns 2986
_refine_ls_number_restraints 0
_refine_ls_restrained_S_all 1.023
_refine_ls_R_factor_all 0.0231
_refine_ls_R_factor_gt 0.0197
_refine_ls_shift/su_max 0.001
_refine_ls_shift/su_mean 0.000
_refine_ls_structure_factor_coef Fsqd
_refine_ls_weighting_details 'calc w = 1/[\s^2^(Fo^2^)+(0.0358P)^2^+0.7704P] where P=(Fo^2^+2Fc^2^)/3'
_refine_ls_weighting_scheme calc
_refine_ls_wR_factor_gt 0.0498
_refine_ls_wR_factor_ref 0.0631
_reflns_number_gt 2699
_reflns_number_total 2986
_reflns_threshold_expression I>2\s(I)
_cod_data_source_file zl2056.cif
_cod_data_source_block I
_cod_original_sg_symbol_H-M 'P 21/c'
_cod_database_code 2215316
_cod_database_fobs_code 2215316

loop_
_symmetry_equiv_pos_as_xyz
'x, y, z'
'-x, y+1/2, -z+1/2'
'-x, -y, -z'
'x, -y-1/2, z-1/2'

loop_
_atom_site_type_symbol
_atom_site_label
_atom_site_fract_x
_atom_site_fract_y
_atom_site_fract_z
_atom_site_U_iso_or_equiv
_atom_site_adp_type
_atom_site_calc_flag
_atom_site_refinement_flags
_atom_site_occupancy
Ni Ni1 0.77639(2) 0.225962(14) 0.772505(15) 0.01001(7) Uani d . 1
S S1 0.67345(5) 0.37770(3) 0.76415(3) 0.01477(10) Uani d . 1
S S2 0.95522(5) 0.29130(3) 0.66245(3) 0.01583(10) Uani d . 1
N N1 0.59970(15) 0.16883(10) 0.86457(11) 0.0126(3) Uani d . 1
N N2 0.88108(15) 0.08952(9) 0.78048(11) 0.0120(2) Uani d . 1
C C1 0.58399(19) 0.40260(12) 0.90067(13) 0.0157(3) Uani d . 1
H H1A 0.6724 0.4048 0.9613 0.019 Uiso calc R 1
H H1B 0.5325 0.4699 0.8970 0.019 Uiso calc R 1
C C2 0.45811(19) 0.32662(13) 0.93493(14) 0.0171(3) Uani d . 1
H H2A 0.3743 0.3194 0.8716 0.021 Uiso calc R 1
H H2B 0.4038 0.3521 1.0028 0.021 Uiso calc R 1
C C3 0.5312(2) 0.22418(12) 0.96266(14) 0.0170(3) Uani d . 1
H H3A 0.6190 0.2329 1.0230 0.020 Uiso calc R 1
H H3B 0.4461 0.1817 0.9951 0.020 Uiso calc R 1
C C4 0.6633(2) 0.07218(12) 0.91345(14) 0.0186(3) Uani d . 1
H H4A 0.5715 0.0293 0.9352 0.022 Uiso calc R 1
H H4B 0.7333 0.0856 0.9831 0.022 Uiso calc R 1
C C5 0.7599(2) 0.01856(12) 0.82638(14) 0.0169(3) Uani d . 1
H H5A 0.8168 -0.0398 0.8624 0.020 Uiso calc R 1
H H5B 0.6861 -0.0064 0.7631 0.020 Uiso calc R 1
C C6 0.93557(19) 0.04207(12) 0.67292(13) 0.0144(3) Uani d . 1
H H6A 0.8404 0.0368 0.6179 0.017 Uiso calc R 1
H H6B 0.9728 -0.0271 0.6911 0.017 Uiso calc R 1
C C7 1.07084(19) 0.09666(12) 0.61458(13) 0.0153(3) Uani d . 1
H H7A 1.1618 0.1089 0.6716 0.018 Uiso calc R 1
H H7B 1.1119 0.0526 0.5542 0.018 Uiso calc R 1
C C8 1.0188(2) 0.19613(12) 0.56117(13) 0.0164(3) Uani d . 1
H H8A 0.9275 0.1836 0.5045 0.020 Uiso calc R 1
H H8B 1.1105 0.2234 0.5192 0.020 Uiso calc R 1
C C9 0.46702(19) 0.14717(13) 0.77698(15) 0.0186(3) Uani d . 1
H H9A 0.5119 0.1118 0.7122 0.028 Uiso calc R 1
H H9B 0.4173 0.2104 0.7502 0.028 Uiso calc R 1
H H9C 0.3844 0.1050 0.8108 0.028 Uiso calc R 1
C C10 1.02212(19) 0.09729(12) 0.86542(13) 0.0158(3) Uani d . 1
H H10A 1.0819 0.0335 0.8681 0.024 Uiso calc R 1
H H10B 0.9826 0.1120 0.9413 0.024 Uiso calc R 1
H H10C 1.0945 0.1514 0.8427 0.024 Uiso calc R 1

loop_
_atom_site_aniso_label
_atom_site_aniso_U_11
_atom_site_aniso_U_22
_atom_site_aniso_U_33
_atom_site_aniso_U_12
_atom_site_aniso_U_13
_atom_site_aniso_U_23
Ni1 0.01079(11) 0.00845(11) 0.01096(11) 0.00005(7) 0.00226(7) 0.00056(7)
S1 0.0188(2) 0.01017(18) 0.01574(18) 0.00216(14) 0.00438(15) 0.00106(14)
S2 0.0183(2) 0.01159(18) 0.01839(19) -0.00162(14) 0.00800(15) 0.00055(14)
N1 0.0120(6) 0.0119(6) 0.0141(6) 0.0005(5) 0.0016(5) 0.0011(5)
N2 0.0125(6) 0.0112(6) 0.0125(6) -0.0003(5) 0.0014(5) 0.0003(5)
C1 0.0175(8) 0.0137(7) 0.0160(7) 0.0025(6) 0.0010(6) -0.0032(6)
C2 0.0165(8) 0.0185(8) 0.0166(7) 0.0038(6) 0.0046(6) -0.0019(6)
C3 0.0196(8) 0.0178(8) 0.0143(7) 0.0013(6) 0.0071(6) 0.0017(6)
C4 0.0195(8) 0.0146(8) 0.0223(8) 0.0020(6) 0.0080(6) 0.0080(6)
C5 0.0170(8) 0.0109(7) 0.0232(8) 0.0004(6) 0.0056(6) 0.0037(6)
C6 0.0175(7) 0.0121(7) 0.0136(7) 0.0016(6) 0.0004(6) -0.0030(6)
C7 0.0162(7) 0.0168(8) 0.0130(7) 0.0030(6) 0.0030(6) -0.0016(6)
C8 0.0180(8) 0.0173(8) 0.0142(7) 0.0012(6) 0.0050(6) 0.0001(6)
C9 0.0149(8) 0.0169(8) 0.0239(8) -0.0039(6) -0.0006(6) -0.0019(6)
C10 0.0166(8) 0.0182(8) 0.0125(7) 0.0032(6) -0.0015(6) -0.0011(6)

loop_
_atom_type_symbol
_atom_type_description
_atom_type_scat_dispersion_real
_atom_type_scat_dispersion_imag
_atom_type_scat_source
C C 0.0033 0.0016 'International Tables Vol C Tables 4.2.6.8 and 6.1.1.4'
H H 0.0000 0.0000 'International Tables Vol C Tables 4.2.6.8 and 6.1.1.4'
N N 0.0061 0.0033 'International Tables Vol C Tables 4.2.6.8 and 6.1.1.4'
S S 0.1246 0.1234 'International Tables Vol C Tables 4.2.6.8 and 6.1.1.4'
Ni Ni 0.3393 1.1124 'International Tables Vol C Tables 4.2.6.8 and 6.1.1.4'

loop_
_geom_angle_atom_site_label_1
_geom_angle_atom_site_label_2
_geom_angle_atom_site_label_3
_geom_angle
_geom_angle_publ_flag
N1 Ni1 N2 87.34(5) no
N1 Ni1 S2 175.77(4) no
N2 Ni1 S2 94.97(4) no
N1 Ni1 S1 94.82(4) no
N2 Ni1 S1 177.38(4) no
S2 Ni1 S1 82.965(18) no
C1 S1 Ni1 107.53(5) no
C8 S2 Ni1 109.24(6) no
C9 N1 C4 109.14(13) no
C9 N1 C3 109.34(12) no
C4 N1 C3 105.62(12) no
C9 N1 Ni1 103.37(10) no
C4 N1 Ni1 106.44(9) no
C3 N1 Ni1 122.49(10) no
C10 N2 C5 108.41(12) no
C10 N2 C6 109.40(12) no
C5 N2 C6 105.65(12) no
C10 N2 Ni1 106.58(9) no
C5 N2 Ni1 107.17(9) no
C6 N2 Ni1 119.23(9) no
C2 C1 S1 114.99(11) no
C2 C1 H1A 108.5 no
S1 C1 H1A 108.5 no
C2 C1 H1B 108.5 no
S1 C1 H1B 108.5 no
H1A C1 H1B 107.5 no
C1 C2 C3 112.73(13) no
C1 C2 H2A 109.0 no
C3 C2 H2A 109.0 no
C1 C2 H2B 109.0 no
C3 C2 H2B 109.0 no
H2A C2 H2B 107.8 no
N1 C3 C2 116.02(13) no
N1 C3 H3A 108.3 no
C2 C3 H3A 108.3 no
N1 C3 H3B 108.3 no
C2 C3 H3B 108.3 no
H3A C3 H3B 107.4 no
N1 C4 C5 109.71(13) no
N1 C4 H4A 109.7 no
C5 C4 H4A 109.7 no
N1 C4 H4B 109.7 no
C5 C4 H4B 109.7 no
H4A C4 H4B 108.2 no
N2 C5 C4 109.24(13) no
N2 C5 H5A 109.8 no
C4 C5 H5A 109.8 no
N2 C5 H5B 109.8 no
C4 C5 H5B 109.8 no
H5A C5 H5B 108.3 no
N2 C6 C7 115.69(13) no
N2 C6 H6A 108.4 no
C7 C6 H6A 108.4 no
N2 C6 H6B 108.4 no
C7 C6 H6B 108.4 no
H6A C6 H6B 107.4 no
C8 C7 C6 113.83(13) no
C8 C7 H7A 108.8 no
C6 C7 H7A 108.8 no
C8 C7 H7B 108.8 no
C6 C7 H7B 108.8 no
H7A C7 H7B 107.7 no
C7 C8 S2 114.97(11) no
C7 C8 H8A 108.5 no
S2 C8 H8A 108.5 no
C7 C8 H8B 108.5 no
S2 C8 H8B 108.5 no
H8A C8 H8B 107.5 no
N1 C9 H9A 109.5 no
N1 C9 H9B 109.5 no
H9A C9 H9B 109.5 no
N1 C9 H9C 109.5 no
H9A C9 H9C 109.5 no
H9B C9 H9C 109.5 no
N2 C10 H10A 109.5 no
N2 C10 H10B 109.5 no
H10A C10 H10B 109.5 no
N2 C10 H10C 109.5 no
H10A C10 H10C 109.5 no
H10B C10 H10C 109.5 no

loop_
_geom_bond_atom_site_label_1
_geom_bond_atom_site_label_2
_geom_bond_distance
_geom_bond_publ_flag
Ni1 N1 2.0025(13) no
Ni1 N2 2.0094(13) no
Ni1 S2 2.1842(5) no
Ni1 S1 2.1895(6) no
S1 C1 1.8219(16) no
S2 C8 1.8281(16) no
N1 C9 1.486(2) no
N1 C4 1.491(2) no
N1 C3 1.497(2) no
N2 C10 1.4920(19) no
N2 C5 1.493(2) no
N2 C6 1.4961(19) no
C1 C2 1.516(2) no
C1 H1A 0.9900 no
C1 H1B 0.9900 no
C2 C3 1.518(2) no
C2 H2A 0.9900 no
C2 H2B 0.9900 no
C3 H3A 0.9900 no
C3 H3B 0.9900 no
C4 C5 1.503(2) no
C4 H4A 0.9900 no
C4 H4B 0.9900 no
C5 H5A 0.9900 no
C5 H5B 0.9900 no
C6 C7 1.520(2) no
C6 H6A 0.9900 no
C6 H6B 0.9900 no
C7 C8 1.516(2) no
C7 H7A 0.9900 no
C7 H7B 0.9900 no
C8 H8A 0.9900 no
C8 H8B 0.9900 no
C9 H9A 0.9800 no
C9 H9B 0.9800 no
C9 H9C 0.9800 no
C10 H10A 0.9800 no
C10 H10B 0.9800 no
C10 H10C 0.9800 no

loop_
_geom_torsion_atom_site_label_1
_geom_torsion_atom_site_label_2
_geom_torsion_atom_site_label_3
_geom_torsion_atom_site_label_4
_geom_torsion
_geom_torsion_publ_flag
N1 Ni1 S1 C1 36.46(7) no
S2 Ni1 S1 C1 -147.17(6) no
N2 Ni1 S2 C8 36.06(7) no
S1 Ni1 S2 C8 -145.57(6) no
N2 Ni1 N1 C9 -99.81(10) no
S1 Ni1 N1 C9 81.68(9) no
N2 Ni1 N1 C4 15.12(10) no
S1 Ni1 N1 C4 -163.39(9) no
N2 Ni1 N1 C3 136.49(12) no
S1 Ni1 N1 C3 -42.02(11) no
N1 Ni1 N2 C10 -104.72(10) no
S2 Ni1 N2 C10 78.83(9) no
N1 Ni1 N2 C5 11.18(10) no
S2 Ni1 N2 C5 -165.26(9) no
N1 Ni1 N2 C6 130.96(11) no
S2 Ni1 N2 C6 -45.49(10) no
Ni1 S1 C1 C2 -55.79(12) no
S1 C1 C2 C3 68.03(16) no
C9 N1 C3 C2 -62.81(17) no
C4 N1 C3 C2 179.87(13) no
Ni1 N1 C3 C2 58.12(18) no
C1 C2 C3 N1 -66.32(18) no
C9 N1 C4 C5 72.07(16) no
C3 N1 C4 C5 -170.48(13) no
Ni1 N1 C4 C5 -38.88(15) no
C10 N2 C5 C4 79.24(15) no
C6 N2 C5 C4 -163.58(13) no
Ni1 N2 C5 C4 -35.45(15) no
N1 C4 C5 N2 50.42(17) no
C10 N2 C6 C7 -58.73(16) no
C5 N2 C6 C7 -175.24(13) no
Ni1 N2 C6 C7 64.21(15) no
N2 C6 C7 C8 -69.57(17) no
C6 C7 C8 S2 63.46(16) no
Ni1 S2 C8 C7 -50.50(13) no
